data_1572912
loop_
_publ_author_name
'Limberg, Niklas'
'Rautiainen, J. Mikko'
'Lundell, Jan'
'Riedel, Sebastian'
'Rissanen, Kari'
'Puttreddy, Rakesh'

_publ_section_title
;
 Dichlorine-pyridine <i>N</i>-oxide halogen-bonded complexes.
;
_journal_issue 45
_journal_name_full 'Chemical science'
_journal_page_first 18840
_journal_page_last 18845
_journal_paper_doi 10.1039/d4sc06270a
_journal_volume 15
_journal_year 2024
_chemical_formula_moiety 'Cl3, 2(C7 H9 N O), C14 H19 N2 O2'
_chemical_formula_sum 'C28 H37 Cl3 N4 O4'
_chemical_formula_weight 599.96
_space_group_crystal_system triclinic
_space_group_IT_number 2
_space_group_name_Hall '-P 1'
_space_group_name_H-M_alt 'P -1'
_atom_sites_solution_hydrogens mixed
_atom_sites_solution_primary iterative
_audit_creation_date 2024-09-11
_audit_creation_method
;
Olex2 1.5-alpha
(compiled 2024.02.16 svn.r378c4104 for OlexSys, GUI svn.r6928)
;
_audit_update_record
;
2024-09-13 deposited with the CCDC.	2024-10-21 downloaded from the CCDC.
;
_cell_angle_alpha 85.903(9)
_cell_angle_beta 88.725(7)
_cell_angle_gamma 66.463(8)
_cell_formula_units_Z 1
_cell_length_a 7.3618(17)
_cell_length_b 8.291(2)
_cell_length_c 13.265(3)
_cell_measurement_reflns_used 2400
_cell_measurement_temperature 100.00
_cell_measurement_theta_max 26.298
_cell_measurement_theta_min 2.686
_cell_volume 740.4(3)
_computing_cell_refinement 'SAINT V8.40B (?, 2016)'
_computing_data_reduction 'SAINT V8.40B (?, 2016)'
_computing_molecular_graphics 'Olex2 1.5-alpha (Dolomanov et al., 2009)'
_computing_publication_material 'Olex2 1.5-alpha (Dolomanov et al., 2009)'
_computing_structure_refinement 'XL  (Sheldrick, 2008)'
_computing_structure_solution 'olex2.solve 1.5-alpha (Bourhis et al., 2015)'
_diffrn_ambient_temperature 100.00
_diffrn_measured_fraction_theta_full 0.999
_diffrn_measured_fraction_theta_max 0.992
_diffrn_measurement_device_type 'Bruker D8 Venture'
_diffrn_measurement_method '\f and \w scans'
_diffrn_radiation_type MoK\a
_diffrn_radiation_wavelength 0.71073
_diffrn_reflns_av_R_equivalents 0.1199
_diffrn_reflns_av_unetI/netI 0.0735
_diffrn_reflns_Laue_measured_fraction_full 0.999
_diffrn_reflns_Laue_measured_fraction_max 0.992
_diffrn_reflns_limit_h_max 9
_diffrn_reflns_limit_h_min -9
_diffrn_reflns_limit_k_max 10
_diffrn_reflns_limit_k_min -10
_diffrn_reflns_limit_l_max 16
_diffrn_reflns_limit_l_min 0
_diffrn_reflns_number 3040
_diffrn_reflns_point_group_measured_fraction_full 0.999
_diffrn_reflns_point_group_measured_fraction_max 0.992
_diffrn_reflns_theta_full 25.242
_diffrn_reflns_theta_max 26.457
_diffrn_reflns_theta_min 2.686
_diffrn_source_current 1.0
_diffrn_source_power 0.05
_diffrn_source_voltage 50.0
_diffrn_standards_number 0
_exptl_absorpt_coefficient_mu 0.349
_exptl_absorpt_correction_T_max 0.745372
_exptl_absorpt_correction_T_min 0.621617
_exptl_absorpt_correction_type none
_exptl_absorpt_process_details
;
 TWINABS-2012/1 (Bruker,2012) was used for absorption correction.
 
For component 1:
 wR2(int) was 0.0959 before and 0.0784 after correction.
 The Ratio of minimum to maximum transmission is 0.83.

Final HKLF 4 output contains 28271 reflections, Rint = 0.1199
 (7415 with I > 3sig(I), Rint = 0.0687)
;
_exptl_crystal_colour 'clear colourless'
_exptl_crystal_colour_lustre clear
_exptl_crystal_colour_primary colourless
_exptl_crystal_density_diffrn 1.346
_exptl_crystal_description plate
_exptl_crystal_F_000 316
_exptl_crystal_size_max 0.261
_exptl_crystal_size_mid 0.093
_exptl_crystal_size_min 0.053
_refine_diff_density_max 0.400
_refine_diff_density_min -0.442
_refine_diff_density_rms 0.079
_refine_ls_extinction_method none
_refine_ls_goodness_of_fit_ref 1.059
_refine_ls_hydrogen_treatment mixed
_refine_ls_matrix_type full
_refine_ls_number_parameters 184
_refine_ls_number_reflns 3040
_refine_ls_number_restraints 0
_refine_ls_restrained_S_all 1.059
_refine_ls_R_factor_all 0.1128
_refine_ls_R_factor_gt 0.0600
_refine_ls_shift/su_max 0.000
_refine_ls_shift/su_mean 0.000
_refine_ls_structure_factor_coef Fsqd
_refine_ls_weighting_details 'w=1/[\s^2^(Fo^2^)+(0.0550P)^2^+0.9600P] where P=(Fo^2^+2Fc^2^)/3'
_refine_ls_weighting_scheme calc
_refine_ls_wR_factor_gt 0.1249
_refine_ls_wR_factor_ref 0.1578
_reflns_Friedel_coverage 0.000
_reflns_number_gt 1994
_reflns_number_total 3040
_reflns_threshold_expression 'I > 2\s(I)'
_cod_data_source_file d4sc06270a3.cif
_cod_data_source_block OGH_D49_35
_cod_depositor_comments 'Adding full bibliography for 1572907--1572916.cif.'
_cod_database_code 1572912
_shelx_shelxl_version_number 2019/1
_shelx_space_group_comment
;
The symmetry employed for this shelxl refinement is uniquely defined
by the following loop, which should always be used as a source of
symmetry information in preference to the above space-group names.
They are only intended as comments.
;
_shelx_estimated_absorpt_t_max 0.982
_shelx_estimated_absorpt_t_min 0.914
_olex2_refinement_description
;
1. Twinned data refinement
 Scales: 0.9043
 0.0957
2.a Aromatic/amide H refined with riding coordinates:
 C2(H2A), C5(H5), C9(H9), C4(H4), C12(H12), C11(H11)
2.b Idealised Me refined as rotating group:
 C14(H14A,H14B,H14C), C13(H13A,H13B,H13C), C6(H6A,H6B,H6C), C7(H7A,H7B,H7C)
;
_olex2_submission_special_instructions 'No special instructions were received'

loop_
_space_group_symop_operation_xyz
'x, y, z'
'-x, -y, -z'

loop_
_atom_site_label
_atom_site_type_symbol
_atom_site_fract_x
_atom_site_fract_y
_atom_site_fract_z
_atom_site_U_iso_or_equiv
_atom_site_adp_type
_atom_site_occupancy
_atom_site_site_symmetry_order
_atom_site_calc_flag
_atom_site_refinement_flags_posn
_atom_site_refinement_flags_adp
_atom_site_refinement_flags_occupancy
_atom_site_disorder_assembly
_atom_site_disorder_group
Cl2 Cl 0.500000 1.000000 1.000000 0.0328(3) Uani 1 2 d S . P . .
Cl1 Cl 0.77642(15) 0.74680(14) 1.03251(8) 0.0422(3) Uani 1 1 d . . . . .
O1 O 0.6714(4) 0.3999(3) 0.62852(17) 0.0290(6) Uani 1 1 d . . . . .
O2 O -0.1066(4) 0.9558(4) 0.55602(17) 0.0321(6) Uani 1 1 d . . . . .
N1 N 0.6210(4) 0.5660(4) 0.6479(2) 0.0229(6) Uani 1 1 d . . . . .
N2 N -0.0142(4) 0.8943(4) 0.6472(2) 0.0245(6) Uani 1 1 d . . . . .
C2 C 0.6243(5) 0.7811(5) 0.7552(2) 0.0244(7) Uani 1 1 d . . . . .
H2A H 0.665438 0.808374 0.816779 0.029 Uiso 1 1 calc R U . . .
C5 C 0.5105(5) 0.6974(5) 0.5792(3) 0.0263(8) Uani 1 1 d . . . . .
H5 H 0.471804 0.668193 0.517579 0.032 Uiso 1 1 calc R U . . .
C8 C 0.0818(5) 0.7179(5) 0.6670(2) 0.0246(7) Uani 1 1 d . . . . .
C10 C 0.1640(5) 0.7750(5) 0.8325(2) 0.0263(8) Uani 1 1 d . . . . .
C3 C 0.5112(5) 0.9188(5) 0.6872(3) 0.0255(8) Uani 1 1 d . . . . .
C1 C 0.6787(5) 0.6069(5) 0.7364(2) 0.0242(7) Uani 1 1 d . . . . .
C9 C 0.1696(5) 0.6598(5) 0.7607(2) 0.0252(7) Uani 1 1 d . . . . .
H9 H 0.236242 0.536576 0.776561 0.030 Uiso 1 1 calc R U . . .
C4 C 0.4550(5) 0.8697(5) 0.5980(3) 0.0286(8) Uani 1 1 d . . . . .
H4 H 0.376233 0.958846 0.549548 0.034 Uiso 1 1 calc R U . . .
C12 C -0.0260(5) 1.0126(5) 0.7142(2) 0.0261(8) Uani 1 1 d . . . . .
H12 H -0.095159 1.135142 0.697078 0.031 Uiso 1 1 calc R U . . .
C11 C 0.0626(5) 0.9548(5) 0.8077(3) 0.0281(8) Uani 1 1 d . . . . .
H11 H 0.054566 1.037678 0.855288 0.034 Uiso 1 1 calc R U . . .
C14 C 0.2640(6) 0.7089(5) 0.9336(3) 0.0337(9) Uani 1 1 d . . . . .
H14A H 0.393907 0.715831 0.932192 0.051 Uiso 1 1 calc R U . . .
H14B H 0.281265 0.586156 0.948455 0.051 Uiso 1 1 calc R U . . .
H14C H 0.182261 0.781641 0.985952 0.051 Uiso 1 1 calc R U . . .
C13 C 0.0805(6) 0.6017(5) 0.5873(3) 0.0337(9) Uani 1 1 d . . . . .
H13A H 0.147008 0.626287 0.526937 0.051 Uiso 1 1 calc R U . . .
H13B H -0.056617 0.623876 0.570213 0.051 Uiso 1 1 calc R U . . .
H13C H 0.150407 0.478102 0.611970 0.051 Uiso 1 1 calc R U . . .
C6 C 0.7997(6) 0.4559(5) 0.8068(3) 0.0306(8) Uani 1 1 d . . . . .
H6A H 0.727085 0.380961 0.823398 0.046 Uiso 1 1 calc R U . . .
H6B H 0.826254 0.500457 0.868872 0.046 Uiso 1 1 calc R U . . .
H6C H 0.925306 0.386865 0.774617 0.046 Uiso 1 1 calc R U . . .
C7 C 0.4503(6) 1.1079(5) 0.7079(3) 0.0362(9) Uani 1 1 d . . . . .
H7A H 0.473719 1.116301 0.779401 0.054 Uiso 1 1 calc R U . . .
H7B H 0.309200 1.172805 0.692037 0.054 Uiso 1 1 calc R U . . .
H7C H 0.528124 1.158587 0.665872 0.054 Uiso 1 1 calc R U . . .
H2 H 0.000000 1.000000 0.500000 0.08(2) Uiso 1 2 d S . P . .

loop_
_atom_site_aniso_label
_atom_site_aniso_U_11
_atom_site_aniso_U_22
_atom_site_aniso_U_33
_atom_site_aniso_U_23
_atom_site_aniso_U_13
_atom_site_aniso_U_12
Cl2 0.0337(7) 0.0312(7) 0.0325(7) -0.0047(5) -0.0067(5) -0.0111(6)
Cl1 0.0396(6) 0.0365(6) 0.0415(6) -0.0071(4) -0.0116(4) -0.0045(5)
O1 0.0365(15) 0.0204(13) 0.0298(13) -0.0030(10) -0.0032(10) -0.0104(11)
O2 0.0287(14) 0.0454(17) 0.0216(12) 0.0083(11) -0.0091(10) -0.0153(13)
N1 0.0244(15) 0.0241(16) 0.0202(14) 0.0011(11) -0.0019(11) -0.0100(13)
N2 0.0244(15) 0.0283(17) 0.0208(14) 0.0042(11) -0.0048(11) -0.0113(13)
C2 0.0219(17) 0.0259(19) 0.0236(17) -0.0006(13) -0.0032(13) -0.0078(15)
C5 0.0231(18) 0.031(2) 0.0245(17) 0.0060(14) -0.0056(13) -0.0120(16)
C8 0.0230(18) 0.0254(19) 0.0262(17) -0.0023(14) 0.0036(13) -0.0104(15)
C10 0.0249(18) 0.032(2) 0.0243(17) 0.0031(14) -0.0031(13) -0.0149(16)
C3 0.0218(18) 0.0242(19) 0.0296(18) 0.0020(14) 0.0006(13) -0.0087(15)
C1 0.0239(18) 0.028(2) 0.0209(16) 0.0004(13) -0.0019(13) -0.0102(15)
C9 0.0254(18) 0.0255(19) 0.0263(17) 0.0009(14) -0.0005(13) -0.0123(16)
C4 0.0220(18) 0.034(2) 0.0286(18) 0.0082(15) -0.0038(13) -0.0117(16)
C12 0.0270(19) 0.0210(18) 0.0288(18) -0.0009(14) -0.0005(14) -0.0081(15)
C11 0.032(2) 0.030(2) 0.0236(17) -0.0047(14) 0.0003(14) -0.0128(17)
C14 0.039(2) 0.040(2) 0.0241(18) 0.0040(15) -0.0075(15) -0.0191(19)
C13 0.042(2) 0.036(2) 0.0287(19) -0.0078(15) 0.0028(16) -0.0206(19)
C6 0.036(2) 0.027(2) 0.0249(18) 0.0009(14) -0.0084(15) -0.0087(17)
C7 0.039(2) 0.032(2) 0.038(2) 0.0016(16) 0.0013(17) -0.0146(19)

loop_
_atom_type_symbol
_atom_type_description
_atom_type_scat_dispersion_real
_atom_type_scat_dispersion_imag
_atom_type_scat_source
C C 0.0033 0.0016 'International Tables Vol C Tables 4.2.6.8 and 6.1.1.4'
H H 0.0000 0.0000 'International Tables Vol C Tables 4.2.6.8 and 6.1.1.4'
Cl Cl 0.1484 0.1585 'International Tables Vol C Tables 4.2.6.8 and 6.1.1.4'
N N 0.0061 0.0033 'International Tables Vol C Tables 4.2.6.8 and 6.1.1.4'
O O 0.0106 0.0060 'International Tables Vol C Tables 4.2.6.8 and 6.1.1.4'

loop_
_geom_angle_atom_site_label_1
_geom_angle_atom_site_label_2
_geom_angle_atom_site_label_3
_geom_angle
_geom_angle_site_symmetry_1
_geom_angle_site_symmetry_3
_geom_angle_publ_flag
Cl1 Cl2 Cl1 180.00(6) 2_677 . ?
N2 O2 H2 109.2(2) . . ?
O1 N1 C5 119.7(3) . . ?
O1 N1 C1 120.3(3) . . ?
C5 N1 C1 119.9(3) . . ?
C8 N2 O2 118.8(3) . . ?
C12 N2 O2 118.1(3) . . ?
C12 N2 C8 123.1(3) . . ?
C3 C2 H2A 118.8 . . ?
C1 C2 H2A 118.8 . . ?
C1 C2 C3 122.3(3) . . ?
N1 C5 H5 119.6 . . ?
C4 C5 N1 120.8(3) . . ?
C4 C5 H5 119.6 . . ?
N2 C8 C9 117.4(3) . . ?
N2 C8 C13 117.7(3) . . ?
C9 C8 C13 124.9(3) . . ?
C9 C10 C11 117.6(3) . . ?
C9 C10 C14 121.3(3) . . ?
C11 C10 C14 121.0(3) . . ?
C2 C3 C4 116.0(3) . . ?
C2 C3 C7 122.4(3) . . ?
C4 C3 C7 121.6(3) . . ?
N1 C1 C2 119.4(3) . . ?
N1 C1 C6 116.5(3) . . ?
C2 C1 C6 124.1(3) . . ?
C8 C9 C10 122.2(3) . . ?
C8 C9 H9 118.9 . . ?
C10 C9 H9 118.9 . . ?
C5 C4 C3 121.5(3) . . ?
C5 C4 H4 119.2 . . ?
C3 C4 H4 119.2 . . ?
N2 C12 H12 120.2 . . ?
N2 C12 C11 119.6(3) . . ?
C11 C12 H12 120.2 . . ?
C10 C11 H11 120.0 . . ?
C12 C11 C10 120.1(3) . . ?
C12 C11 H11 120.0 . . ?
C10 C14 H14A 109.5 . . ?
C10 C14 H14B 109.5 . . ?
C10 C14 H14C 109.5 . . ?
H14A C14 H14B 109.5 . . ?
H14A C14 H14C 109.5 . . ?
H14B C14 H14C 109.5 . . ?
C8 C13 H13A 109.5 . . ?
C8 C13 H13B 109.5 . . ?
C8 C13 H13C 109.5 . . ?
H13A C13 H13B 109.5 . . ?
H13A C13 H13C 109.5 . . ?
H13B C13 H13C 109.5 . . ?
C1 C6 H6A 109.5 . . ?
C1 C6 H6B 109.5 . . ?
C1 C6 H6C 109.5 . . ?
H6A C6 H6B 109.5 . . ?
H6A C6 H6C 109.5 . . ?
H6B C6 H6C 109.5 . . ?
C3 C7 H7A 109.5 . . ?
C3 C7 H7B 109.5 . . ?
C3 C7 H7C 109.5 . . ?
H7A C7 H7B 109.5 . . ?
H7A C7 H7C 109.5 . . ?
H7B C7 H7C 109.5 . . ?

loop_
_geom_bond_atom_site_label_1
_geom_bond_atom_site_label_2
_geom_bond_distance
_geom_bond_site_symmetry_2
_geom_bond_publ_flag
Cl2 Cl1 2.2873(11) 2_677 ?
Cl2 Cl1 2.2873(11) . ?
O1 N1 1.318(4) . ?
O2 N2 1.363(3) . ?
O2 H2 1.211(2) . ?
N1 C5 1.365(4) . ?
N1 C1 1.366(4) . ?
N2 C8 1.355(4) . ?
N2 C12 1.346(4) . ?
C2 H2A 0.9500 . ?
C2 C3 1.392(5) . ?
C2 C1 1.376(5) . ?
C5 H5 0.9500 . ?
C5 C4 1.360(5) . ?
C8 C9 1.376(5) . ?
C8 C13 1.484(5) . ?
C10 C9 1.385(5) . ?
C10 C11 1.393(5) . ?
C10 C14 1.502(5) . ?
C3 C4 1.400(5) . ?
C3 C7 1.493(5) . ?
C1 C6 1.488(5) . ?
C9 H9 0.9500 . ?
C4 H4 0.9500 . ?
C12 H12 0.9500 . ?
C12 C11 1.376(5) . ?
C11 H11 0.9500 . ?
C14 H14A 0.9800 . ?
C14 H14B 0.9800 . ?
C14 H14C 0.9800 . ?
C13 H13A 0.9800 . ?
C13 H13B 0.9800 . ?
C13 H13C 0.9800 . ?
C6 H6A 0.9800 . ?
C6 H6B 0.9800 . ?
C6 H6C 0.9800 . ?
C7 H7A 0.9800 . ?
C7 H7B 0.9800 . ?
C7 H7C 0.9800 . ?

loop_
_geom_torsion_atom_site_label_1
_geom_torsion_atom_site_label_2
_geom_torsion_atom_site_label_3
_geom_torsion_atom_site_label_4
_geom_torsion
_geom_torsion_site_symmetry_1
_geom_torsion_site_symmetry_2
_geom_torsion_site_symmetry_3
_geom_torsion_site_symmetry_4
_geom_torsion_publ_flag
O1 N1 C5 C4 179.3(3) . . . . ?
O1 N1 C1 C2 -179.9(3) . . . . ?
O1 N1 C1 C6 0.4(5) . . . . ?
O2 N2 C8 C9 -178.5(3) . . . . ?
O2 N2 C8 C13 0.1(4) . . . . ?
O2 N2 C12 C11 178.8(3) . . . . ?
N1 C5 C4 C3 1.0(5) . . . . ?
N2 C8 C9 C10 -0.8(5) . . . . ?
N2 C12 C11 C10 0.1(5) . . . . ?
C2 C3 C4 C5 -0.8(5) . . . . ?
C5 N1 C1 C2 0.0(5) . . . . ?
C5 N1 C1 C6 -179.7(3) . . . . ?
C8 N2 C12 C11 0.1(5) . . . . ?
C3 C2 C1 N1 0.2(5) . . . . ?
C3 C2 C1 C6 179.9(3) . . . . ?
C1 N1 C5 C4 -0.6(5) . . . . ?
C1 C2 C3 C4 0.2(5) . . . . ?
C1 C2 C3 C7 179.4(3) . . . . ?
C9 C10 C11 C12 -0.6(5) . . . . ?
C12 N2 C8 C9 0.3(5) . . . . ?
C12 N2 C8 C13 178.9(3) . . . . ?
C11 C10 C9 C8 1.0(5) . . . . ?
C14 C10 C9 C8 -178.8(3) . . . . ?
C14 C10 C11 C12 179.2(3) . . . . ?
C13 C8 C9 C10 -179.3(3) . . . . ?
C7 C3 C4 C5 -180.0(3) . . . . ?

loop_
_twin_individual_id
_twin_individual_mass_fraction_refined
1 0.9043
2 0.0957
